data_4107803
loop_
_publ_author_name
'Mieock Kim'
'Thomas J. Taylor'
'Fran\,cois P. Gabba\"i'

_publ_section_title
;
 Hg(II)...Pd(II) Metallophilic Interactions
;
_journal_name_full 'Journal of the American Chemical Society'
_journal_page_first 6332
_journal_page_last 6333
_journal_paper_doi 10.1021/ja801626c
_journal_volume 130
_journal_year 2008
_chemical_formula_sum 'C26 H20 N2 O4 Pd2'
_chemical_formula_weight 637.24
_chemical_name_systematic
; 
 ? 
;
_space_group_IT_number 14
_symmetry_cell_setting monoclinic
_symmetry_space_group_name_Hall '-P 2yn'
_symmetry_space_group_name_H-M 'P 1 21/n 1'
_atom_sites_solution_hydrogens geom
_atom_sites_solution_primary direct
_atom_sites_solution_secondary difmap
_audit_creation_method SHELXL-97
_cell_angle_alpha 90.00
_cell_angle_beta 101.48(3)
_cell_angle_gamma 90.00
_cell_formula_units_Z 4
_cell_length_a 9.6593(19)
_cell_length_b 18.779(4)
_cell_length_c 12.872(3)
_cell_measurement_temperature 110(2)
_cell_volume 2288.2(9)
_computing_cell_refinement 'Bruker SMART'
_computing_data_collection 'Bruker SMART'
_computing_data_reduction 'Bruker SMART'
_computing_molecular_graphics 'Bruker SHELXTL'
_computing_publication_material 'Bruker SHELXTL'
_computing_structure_refinement 'SHELXL-97 (Sheldrick, 1997)'
_computing_structure_solution 'SHELXS-97 (Sheldrick, 1990)'
_diffrn_ambient_temperature 173(2)
_diffrn_measured_fraction_theta_full 0.968
_diffrn_measured_fraction_theta_max 0.968
_diffrn_measurement_device_type 'CCD area detector'
_diffrn_measurement_method 'phi and omega scans'
_diffrn_radiation_monochromator graphite
_diffrn_radiation_source 'fine-focus sealed tube'
_diffrn_radiation_type MoK\a
_diffrn_radiation_wavelength 0.71073
_diffrn_reflns_av_R_equivalents 0.0287
_diffrn_reflns_av_sigmaI/netI 0.0316
_diffrn_reflns_limit_h_max 12
_diffrn_reflns_limit_h_min -12
_diffrn_reflns_limit_k_max 22
_diffrn_reflns_limit_k_min -25
_diffrn_reflns_limit_l_max 8
_diffrn_reflns_limit_l_min -17
_diffrn_reflns_number 14737
_diffrn_reflns_theta_full 28.30
_diffrn_reflns_theta_max 28.30
_diffrn_reflns_theta_min 1.94
_exptl_absorpt_coefficient_mu 1.608
_exptl_absorpt_correction_T_max 0.7452
_exptl_absorpt_correction_T_min 0.4588
_exptl_absorpt_correction_type multi-scan
_exptl_absorpt_process_details SADABS
_exptl_crystal_colour yellow
_exptl_crystal_density_diffrn 1.850
_exptl_crystal_description block
_exptl_crystal_F_000 1256
_exptl_crystal_size_max 0.29
_exptl_crystal_size_mid 0.15
_exptl_crystal_size_min 0.08
_refine_diff_density_max 0.535
_refine_diff_density_min -0.621
_refine_diff_density_rms 0.085
_refine_ls_extinction_method none
_refine_ls_goodness_of_fit_ref 1.008
_refine_ls_hydrogen_treatment constr
_refine_ls_matrix_type full
_refine_ls_number_parameters 309
_refine_ls_number_reflns 5512
_refine_ls_number_restraints 0
_refine_ls_restrained_S_all 1.008
_refine_ls_R_factor_all 0.0273
_refine_ls_R_factor_gt 0.0235
_refine_ls_shift/su_max 0.001
_refine_ls_shift/su_mean 0.000
_refine_ls_structure_factor_coef Fsqd
_refine_ls_weighting_details 'calc w=1/[\s^2^(Fo^2^)+(0.0300P)^2^+0.9729P] where P=(Fo^2^+2Fc^2^)/3'
_refine_ls_weighting_scheme calc
_refine_ls_wR_factor_gt 0.0577
_refine_ls_wR_factor_ref 0.0595
_reflns_number_gt 4995
_reflns_number_total 5512
_reflns_threshold_expression >2sigma(I)
_cod_data_source_file ja801626c-file001.cif
_cod_data_source_block sad
_cod_original_cell_volume 2288.2(8)
_cod_database_code 4107803

loop_
_symmetry_equiv_pos_as_xyz
'x, y, z'
'-x+1/2, y+1/2, -z+1/2'
'-x, -y, -z'
'x-1/2, -y-1/2, z-1/2'

loop_
_atom_site_label
_atom_site_type_symbol
_atom_site_fract_x
_atom_site_fract_y
_atom_site_fract_z
_atom_site_U_iso_or_equiv
_atom_site_adp_type
_atom_site_occupancy
_atom_site_symmetry_multiplicity
_atom_site_calc_flag
_atom_site_refinement_flags
Pd1 Pd 0.234154(15) 0.192226(8) 0.275700(12) 0.01465(5) Uani 1 1 d .
O1 O 0.16228(15) 0.16252(8) 0.40937(12) 0.0192(3) Uani 1 1 d .
N1 N 0.31628(18) 0.21388(9) 0.14760(14) 0.0179(4) Uani 1 1 d .
C1 C 0.2487(2) 0.25073(11) 0.06179(18) 0.0216(4) Uani 1 1 d .
H1 H 0.1610 0.2729 0.0643 0.026 Uiso 1 1 calc R
Pd2 Pd 0.036683(16) 0.088716(8) 0.170732(12) 0.01484(5) Uani 1 1 d .
O2 O 0.02236(16) 0.07299(8) 0.33404(12) 0.0205(3) Uani 1 1 d .
N2 N 0.18550(18) 0.01435(9) 0.17003(15) 0.0185(4) Uani 1 1 d .
C2 C 0.3030(3) 0.25713(12) -0.02869(18) 0.0249(5) Uani 1 1 d .
H2 H 0.2533 0.2830 -0.0879 0.030 Uiso 1 1 calc R
O3 O 0.04638(15) 0.25409(8) 0.22478(12) 0.0197(3) Uani 1 1 d .
C3 C 0.4320(3) 0.22503(12) -0.03223(19) 0.0252(5) Uani 1 1 d .
H3 H 0.4715 0.2289 -0.0939 0.030 Uiso 1 1 calc R
O4 O -0.11115(15) 0.16913(8) 0.15806(13) 0.0207(3) Uani 1 1 d .
C4 C 0.5019(2) 0.18750(11) 0.05509(18) 0.0212(4) Uani 1 1 d .
H4 H 0.5906 0.1660 0.0541 0.025 Uiso 1 1 calc R
C5 C 0.4418(2) 0.18141(11) 0.14433(17) 0.0169(4) Uani 1 1 d .
C6 C 0.4994(2) 0.14111(11) 0.24113(17) 0.0171(4) Uani 1 1 d .
C7 C 0.6273(2) 0.10399(12) 0.25795(19) 0.0221(5) Uani 1 1 d .
H7 H 0.6838 0.1043 0.2054 0.027 Uiso 1 1 calc R
C8 C 0.6714(2) 0.06682(12) 0.3514(2) 0.0244(5) Uani 1 1 d .
H8 H 0.7573 0.0407 0.3626 0.029 Uiso 1 1 calc R
C9 C 0.5895(2) 0.06784(12) 0.42909(19) 0.0250(5) Uani 1 1 d .
H9 H 0.6206 0.0428 0.4936 0.030 Uiso 1 1 calc R
C10 C 0.4619(2) 0.10542(12) 0.41298(18) 0.0215(4) Uani 1 1 d .
H10 H 0.4071 0.1059 0.4666 0.026 Uiso 1 1 calc R
C11 C 0.4152(2) 0.14186(11) 0.31892(17) 0.0162(4) Uani 1 1 d .
C12 C 0.2434(2) -0.02629(12) 0.25450(19) 0.0227(5) Uani 1 1 d .
H12 H 0.2074 -0.0228 0.3178 0.027 Uiso 1 1 calc R
C13 C 0.3533(3) -0.07261(13) 0.2509(2) 0.0285(5) Uani 1 1 d .
H13 H 0.3919 -0.1011 0.3107 0.034 Uiso 1 1 calc R
C14 C 0.4067(3) -0.07704(13) 0.1590(2) 0.0305(6) Uani 1 1 d .
H14 H 0.4833 -0.1081 0.1555 0.037 Uiso 1 1 calc R
C15 C 0.3478(2) -0.03597(13) 0.0723(2) 0.0266(5) Uani 1 1 d .
H15 H 0.3834 -0.0388 0.0088 0.032 Uiso 1 1 calc R
C16 C 0.2361(2) 0.00943(11) 0.07853(18) 0.0190(4) Uani 1 1 d .
C17 C 0.1612(2) 0.05531(11) -0.00638(17) 0.0183(4) Uani 1 1 d .
C18 C 0.1873(3) 0.05676(13) -0.10911(18) 0.0248(5) Uani 1 1 d .
H18 H 0.2587 0.0273 -0.1277 0.030 Uiso 1 1 calc R
C19 C 0.1083(3) 0.10150(13) -0.18400(19) 0.0281(5) Uani 1 1 d .
H19 H 0.1260 0.1030 -0.2540 0.034 Uiso 1 1 calc R
C20 C 0.0033(3) 0.14414(13) -0.15701(19) 0.0278(5) Uani 1 1 d .
H20 H -0.0504 0.1747 -0.2086 0.033 Uiso 1 1 calc R
C21 C -0.0238(2) 0.14224(12) -0.05446(18) 0.0233(5) Uani 1 1 d .
H21 H -0.0961 0.1713 -0.0367 0.028 Uiso 1 1 calc R
C22 C 0.0549(2) 0.09781(11) 0.02191(16) 0.0159(4) Uani 1 1 d .
C23 C 0.0771(2) 0.11155(11) 0.41098(17) 0.0169(4) Uani 1 1 d .
C24 C 0.0413(2) 0.09539(12) 0.51778(18) 0.0228(5) Uani 1 1 d .
H24A H -0.0542 0.0755 0.5075 0.034 Uiso 1 1 calc R
H24C H 0.0459 0.1394 0.5593 0.034 Uiso 1 1 calc R
H22C H 0.1092 0.0609 0.5556 0.034 Uiso 1 1 calc R
C25 C -0.0761(2) 0.23215(11) 0.18424(16) 0.0172(4) Uani 1 1 d .
C26 C -0.1926(2) 0.28691(12) 0.16396(19) 0.0233(5) Uani 1 1 d .
H26A H -0.2288 0.2911 0.0875 0.035 Uiso 1 1 calc R
H26B H -0.1554 0.3331 0.1923 0.035 Uiso 1 1 calc R
H26C H -0.2692 0.2721 0.1989 0.035 Uiso 1 1 calc R

loop_
_atom_site_aniso_label
_atom_site_aniso_U_11
_atom_site_aniso_U_22
_atom_site_aniso_U_33
_atom_site_aniso_U_23
_atom_site_aniso_U_13
_atom_site_aniso_U_12
Pd1 0.01328(8) 0.01759(9) 0.01352(9) -0.00012(6) 0.00373(6) -0.00114(5)
O1 0.0185(7) 0.0249(8) 0.0156(7) -0.0007(6) 0.0068(6) -0.0024(6)
N1 0.0197(8) 0.0173(9) 0.0173(9) -0.0011(7) 0.0053(7) -0.0051(7)
C1 0.0237(10) 0.0203(11) 0.0204(11) 0.0000(9) 0.0034(9) -0.0036(8)
Pd2 0.01706(8) 0.01446(8) 0.01319(9) -0.00137(6) 0.00347(6) -0.00009(5)
O2 0.0246(8) 0.0220(8) 0.0160(8) -0.0019(6) 0.0066(6) -0.0023(6)
N2 0.0220(8) 0.0145(8) 0.0184(9) -0.0021(7) 0.0023(7) -0.0002(7)
C2 0.0329(12) 0.0233(11) 0.0174(11) 0.0026(9) 0.0024(9) -0.0070(9)
O3 0.0165(7) 0.0209(8) 0.0209(8) -0.0012(6) 0.0017(6) 0.0021(6)
C3 0.0382(13) 0.0210(11) 0.0190(11) -0.0023(9) 0.0120(10) -0.0101(9)
O4 0.0180(7) 0.0192(7) 0.0247(8) -0.0016(6) 0.0038(6) 0.0004(6)
C4 0.0241(11) 0.0195(11) 0.0224(12) -0.0029(8) 0.0105(9) -0.0042(8)
C5 0.0190(9) 0.0143(9) 0.0177(11) -0.0029(8) 0.0043(8) -0.0062(7)
C6 0.0161(9) 0.0175(10) 0.0178(10) -0.0019(8) 0.0034(8) -0.0023(8)
C7 0.0178(10) 0.0220(11) 0.0279(12) -0.0051(9) 0.0078(9) -0.0009(8)
C8 0.0165(10) 0.0236(11) 0.0318(13) -0.0002(10) 0.0016(9) 0.0026(8)
C9 0.0233(11) 0.0248(11) 0.0241(12) 0.0035(9) -0.0019(9) -0.0006(9)
C10 0.0190(10) 0.0262(11) 0.0188(11) 0.0008(9) 0.0029(8) -0.0017(8)
C11 0.0163(9) 0.0158(10) 0.0163(10) -0.0007(8) 0.0026(8) -0.0017(7)
C12 0.0272(11) 0.0204(11) 0.0196(11) -0.0012(9) 0.0026(9) 0.0011(8)
C13 0.0335(13) 0.0239(12) 0.0253(13) -0.0007(10) -0.0010(10) 0.0095(10)
C14 0.0300(12) 0.0284(13) 0.0317(14) -0.0061(10) 0.0030(11) 0.0122(10)
C15 0.0273(11) 0.0283(12) 0.0261(12) -0.0061(10) 0.0099(10) 0.0034(9)
C16 0.0209(10) 0.0168(10) 0.0199(11) -0.0030(8) 0.0054(8) -0.0032(8)
C17 0.0207(10) 0.0172(10) 0.0171(11) -0.0022(8) 0.0041(8) -0.0056(8)
C18 0.0307(11) 0.0248(12) 0.0212(12) -0.0050(9) 0.0105(10) -0.0066(9)
C19 0.0393(13) 0.0312(13) 0.0141(11) -0.0001(9) 0.0060(10) -0.0137(10)
C20 0.0364(13) 0.0257(12) 0.0186(12) 0.0025(9) -0.0011(10) -0.0075(10)
C21 0.0266(11) 0.0205(11) 0.0220(12) -0.0011(9) 0.0029(9) -0.0032(9)
C22 0.0187(9) 0.0172(10) 0.0115(9) -0.0022(8) 0.0021(8) -0.0065(7)
C23 0.0161(9) 0.0200(10) 0.0154(10) 0.0023(8) 0.0047(8) 0.0031(8)
C24 0.0289(11) 0.0239(11) 0.0165(11) 0.0012(9) 0.0070(9) -0.0041(9)
C25 0.0179(9) 0.0224(11) 0.0123(10) 0.0023(8) 0.0056(8) 0.0044(8)
C26 0.0198(10) 0.0240(11) 0.0245(12) -0.0019(9) 0.0007(9) 0.0056(9)

loop_
_atom_type_symbol
_atom_type_description
_atom_type_scat_dispersion_real
_atom_type_scat_dispersion_imag
_atom_type_scat_source
C C 0.0033 0.0016 'International Tables Vol C Tables 4.2.6.8 and 6.1.1.4'
H H 0.0000 0.0000 'International Tables Vol C Tables 4.2.6.8 and 6.1.1.4'
N N 0.0061 0.0033 'International Tables Vol C Tables 4.2.6.8 and 6.1.1.4'
O O 0.0106 0.0060 'International Tables Vol C Tables 4.2.6.8 and 6.1.1.4'
Pd Pd -0.9988 1.0072 'International Tables Vol C Tables 4.2.6.8 and 6.1.1.4'

loop_
_geom_angle_atom_site_label_1
_geom_angle_atom_site_label_2
_geom_angle_atom_site_label_3
_geom_angle
C11 Pd1 N1 81.69(8)
C11 Pd1 O1 93.56(8)
N1 Pd1 O1 174.90(7)
C11 Pd1 O3 175.38(7)
N1 Pd1 O3 95.03(7)
O1 Pd1 O3 89.82(6)
C11 Pd1 Pd2 106.13(6)
N1 Pd1 Pd2 94.87(5)
O1 Pd1 Pd2 84.64(4)
O3 Pd1 Pd2 77.30(4)
C23 O1 Pd1 123.23(14)
C1 N1 C5 119.30(19)
C1 N1 Pd1 124.57(15)
C5 N1 Pd1 115.67(14)
N1 C1 C2 122.1(2)
N1 C1 H1 118.9
C2 C1 H1 118.9
C22 Pd2 N2 81.54(8)
C22 Pd2 O4 93.11(8)
N2 Pd2 O4 174.36(7)
C22 Pd2 O2 176.79(7)
N2 Pd2 O2 95.41(7)
O4 Pd2 O2 89.98(6)
C22 Pd2 Pd1 102.72(6)
N2 Pd2 Pd1 93.67(5)
O4 Pd2 Pd1 85.76(5)
O2 Pd2 Pd1 78.40(4)
C23 O2 Pd2 126.30(14)
C12 N2 C16 119.54(19)
C12 N2 Pd2 124.77(16)
C16 N2 Pd2 115.53(14)
C1 C2 C3 119.0(2)
C1 C2 H2 120.5
C3 C2 H2 120.5
C25 O3 Pd1 127.98(14)
C4 C3 C2 119.3(2)
C4 C3 H3 120.4
C2 C3 H3 120.4
C25 O4 Pd2 121.49(13)
C3 C4 C5 119.8(2)
C3 C4 H4 120.1
C5 C4 H4 120.1
N1 C5 C4 120.5(2)
N1 C5 C6 113.13(19)
C4 C5 C6 126.3(2)
C7 C6 C11 120.8(2)
C7 C6 C5 124.2(2)
C11 C6 C5 114.98(18)
C8 C7 C6 119.8(2)
C8 C7 H7 120.1
C6 C7 H7 120.1
C7 C8 C9 119.8(2)
C7 C8 H8 120.1
C9 C8 H8 120.1
C8 C9 C10 120.6(2)
C8 C9 H9 119.7
C10 C9 H9 119.7
C11 C10 C9 120.1(2)
C11 C10 H10 119.9
C9 C10 H10 119.9
C10 C11 C6 118.84(19)
C10 C11 Pd1 126.89(17)
C6 C11 Pd1 114.18(15)
N2 C12 C13 121.7(2)
N2 C12 H12 119.2
C13 C12 H12 119.2
C12 C13 C14 119.1(2)
C12 C13 H13 120.4
C14 C13 H13 120.4
C15 C14 C13 119.5(2)
C15 C14 H14 120.2
C13 C14 H14 120.2
C14 C15 C16 119.7(2)
C14 C15 H15 120.2
C16 C15 H15 120.2
N2 C16 C15 120.4(2)
N2 C16 C17 113.31(18)
C15 C16 C17 126.2(2)
C18 C17 C22 120.9(2)
C18 C17 C16 124.3(2)
C22 C17 C16 114.74(19)
C19 C18 C17 119.5(2)
C19 C18 H18 120.3
C17 C18 H18 120.3
C18 C19 C20 120.2(2)
C18 C19 H19 119.9
C20 C19 H19 119.9
C19 C20 C21 120.3(2)
C19 C20 H20 119.8
C21 C20 H20 119.8
C22 C21 C20 120.3(2)
C22 C21 H21 119.9
C20 C21 H21 119.9
C21 C22 C17 118.8(2)
C21 C22 Pd2 126.68(17)
C17 C22 Pd2 114.53(15)
O2 C23 O1 126.6(2)
O2 C23 C24 117.69(19)
O1 C23 C24 115.68(19)
C23 C24 H24A 109.5
C23 C24 H24C 109.5
H24A C24 H24C 109.5
C23 C24 H22C 109.5
H24A C24 H22C 109.5
H24C C24 H22C 109.5
O4 C25 O3 126.67(19)
O4 C25 C26 116.31(18)
O3 C25 C26 117.01(19)
C25 C26 H26A 109.5
C25 C26 H26B 109.5
H26A C26 H26B 109.5
C25 C26 H26C 109.5
H26A C26 H26C 109.5
H26B C26 H26C 109.5

loop_
_geom_bond_atom_site_label_1
_geom_bond_atom_site_label_2
_geom_bond_distance
Pd1 C11 1.969(2)
Pd1 N1 2.0086(19)
Pd1 O1 2.0565(15)
Pd1 O3 2.1437(15)
Pd1 Pd2 2.8664(6)
O1 C23 1.265(3)
N1 C1 1.356(3)
N1 C5 1.365(3)
C1 C2 1.374(3)
C1 H1 0.9500
Pd2 C22 1.966(2)
Pd2 N2 2.0054(18)
Pd2 O4 2.0623(15)
Pd2 O2 2.1543(16)
O2 C23 1.255(3)
N2 C12 1.355(3)
N2 C16 1.365(3)
C2 C3 1.393(3)
C2 H2 0.9500
O3 C25 1.263(2)
C3 C4 1.383(3)
C3 H3 0.9500
O4 C25 1.258(3)
C4 C5 1.391(3)
C4 H4 0.9500
C5 C6 1.469(3)
C6 C7 1.397(3)
C6 C11 1.410(3)
C7 C8 1.382(3)
C7 H7 0.9500
C8 C9 1.394(3)
C8 H8 0.9500
C9 C10 1.400(3)
C9 H9 0.9500
C10 C11 1.386(3)
C10 H10 0.9500
C12 C13 1.381(3)
C12 H12 0.9500
C13 C14 1.383(4)
C13 H13 0.9500
C14 C15 1.383(4)
C14 H14 0.9500
C15 C16 1.390(3)
C15 H15 0.9500
C16 C17 1.465(3)
C17 C18 1.395(3)
C17 C22 1.405(3)
C18 C19 1.388(4)
C18 H18 0.9500
C19 C20 1.390(4)
C19 H19 0.9500
C20 C21 1.396(3)
C20 H20 0.9500
C21 C22 1.394(3)
C21 H21 0.9500
C23 C24 1.513(3)
C24 H24A 0.9800
C24 H24C 0.9800
C24 H22C 0.9800
C25 C26 1.508(3)
C26 H26A 0.9800
C26 H26B 0.9800
C26 H26C 0.9800
